data_4037313
loop_
_publ_author_name
'Satake, Akira'
'Ishizawa, Yuki'
'Katagiri, Hiroshi'
'Kondo, Shin-Ichi'

_publ_section_title
;
 Chloride Selective Macrocyclic Bisurea Derivatives with
 2,2'-Binaphthalene Moieties as Spacers.
;
_journal_issue 20
_journal_name_full 'The Journal of organic chemistry'
_journal_page_first 9848
_journal_page_last 9857
_journal_paper_doi 10.1021/acs.joc.6b01959
_journal_volume 81
_journal_year 2016
_chemical_formula_moiety 'C58 H60 N4 O2, 3(C H Cl3)'
_chemical_formula_sum 'C61 H63 Cl9 N4 O2'
_chemical_formula_weight 1203.20
_space_group_IT_number 14
_space_group_name_Hall '-P 2ybc'
_space_group_name_H-M_alt 'P 1 21/c 1'
_symmetry_cell_setting monoclinic
_symmetry_space_group_name_H-M 'P 1 21/c 1'
_atom_sites_solution_hydrogens geom
_atom_sites_solution_primary direct
_atom_sites_solution_secondary difmap
_audit_creation_method SHELXL-97
_cell_angle_alpha 90.00
_cell_angle_beta 127.031(6)
_cell_angle_gamma 90.00
_cell_formula_units_Z 4
_cell_length_a 17.154(2)
_cell_length_b 19.517(3)
_cell_length_c 26.195(3)
_cell_measurement_reflns_used 18952
_cell_measurement_temperature 113
_cell_measurement_theta_max 27.5243
_cell_measurement_theta_min 3.0438
_cell_volume 7001.1(17)
_computing_cell_refinement 'CrystalClear (Rigaku Inc., 2008)'
_computing_data_collection 'CrystalClear (Rigaku Inc., 2008)'
_computing_data_reduction 'CrystalClear (Rigaku Inc., 2008)'
_computing_molecular_graphics 'PLATON (Spek, 2009)'
_computing_publication_material 'Yadokari-XG 2009 (Wakita, Kabuto et al., 2009)'
_computing_structure_refinement 'SHELXL-97 (Sheldrick, 2008)'
_computing_structure_solution 'SHELXS-97 (Sheldrick, 2008)'
_diffrn_ambient_temperature 113(2)
_diffrn_detector_area_resol_mean 28.5714
_diffrn_measured_fraction_theta_full 0.996
_diffrn_measured_fraction_theta_max 0.996
_diffrn_measurement_device 'Rigaku Saturn'
_diffrn_measurement_method \w
_diffrn_radiation_detector CCD
_diffrn_radiation_monochromator 'Graphite Monochromator'
_diffrn_radiation_source 'Rotating Anode'
_diffrn_radiation_type 'Mo K\a'
_diffrn_radiation_wavelength 0.71075
_diffrn_reflns_av_R_equivalents 0.0389
_diffrn_reflns_av_sigmaI/netI 0.0263
_diffrn_reflns_limit_h_max 22
_diffrn_reflns_limit_h_min -22
_diffrn_reflns_limit_k_max 25
_diffrn_reflns_limit_k_min -25
_diffrn_reflns_limit_l_max 33
_diffrn_reflns_limit_l_min -33
_diffrn_reflns_number 113255
_diffrn_reflns_theta_full 27.50
_diffrn_reflns_theta_max 27.50
_diffrn_reflns_theta_min 3.10
_exptl_absorpt_coefficient_mu 0.399
_exptl_absorpt_correction_T_max 1.0000
_exptl_absorpt_correction_T_min 0.9195
_exptl_absorpt_correction_type multi-scan
_exptl_absorpt_process_details '(REQAB; Jacobson, 1998)'
_exptl_crystal_colour Colorless
_exptl_crystal_density_diffrn 1.142
_exptl_crystal_density_method 'not measured'
_exptl_crystal_description Prism
_exptl_crystal_F_000 2504
_exptl_crystal_size_max 0.27
_exptl_crystal_size_mid 0.13
_exptl_crystal_size_min 0.12
_refine_diff_density_max 1.095
_refine_diff_density_min -0.702
_refine_diff_density_rms 0.090
_refine_ls_extinction_method none
_refine_ls_goodness_of_fit_ref 1.047
_refine_ls_hydrogen_treatment constr
_refine_ls_matrix_type full
_refine_ls_number_parameters 727
_refine_ls_number_reflns 16012
_refine_ls_number_restraints 42
_refine_ls_restrained_S_all 1.063
_refine_ls_R_factor_all 0.0857
_refine_ls_R_factor_gt 0.0767
_refine_ls_shift/su_max 0.001
_refine_ls_shift/su_mean 0.000
_refine_ls_structure_factor_coef Fsqd
_refine_ls_weighting_details 'calc w=1/[\s^2^(Fo^2^)+(0.1438P)^2^+5.2866P] where P=(Fo^2^+2Fc^2^)/3'
_refine_ls_weighting_scheme calc
_refine_ls_wR_factor_gt 0.2266
_refine_ls_wR_factor_ref 0.2368
_reflns_number_gt 13303
_reflns_number_total 16012
_reflns_threshold_expression >2sigma(I)
_cod_data_source_file jo6b01959_si_002.cif
_cod_data_source_block 1498503
_cod_depositor_comments
;
The following automatic conversions were performed:

data item '_exptl_absorpt_correction_type' value 'Multi-scan' was
changed to 'multi-scan' in accordance with the
/home/saulius/struct/COD-crude-data/automatic-downloads/DataCite-retrospective/ACS/depositions/lib/dictionaries/cif_core.dic
dictionary named 'cif_core.dic' version 2.4.2 last updated on
2011-04-26.

Automatic conversion script
Id: cif_fix_values 6909 2019-04-08 15:41:33Z antanas 
;
_cod_original_cell_volume 7001.1(16)
_cod_original_sg_symbol_H-M 'P 21/c'
_cod_database_code 4037313

loop_
_symmetry_equiv_pos_as_xyz
'x, y, z'
'-x, y+1/2, -z+1/2'
'-x, -y, -z'
'x, -y-1/2, z-1/2'

loop_
_atom_site_label
_atom_site_type_symbol
_atom_site_fract_x
_atom_site_fract_y
_atom_site_fract_z
_atom_site_U_iso_or_equiv
_atom_site_adp_type
_atom_site_occupancy
_atom_site_symmetry_multiplicity
_atom_site_calc_flag
_atom_site_refinement_flags
_atom_site_disorder_assembly
_atom_site_disorder_group
O1 O 0.67949(12) 0.24499(9) 0.18776(8) 0.0298(4) Uani 1 1 d . . .
O2 O 0.27503(12) 0.59043(9) 0.23327(8) 0.0313(4) Uani 1 1 d . . .
N1 N 0.76361(15) 0.33629(10) 0.25325(9) 0.0282(4) Uani 1 1 d . . .
H1 H 0.8093 0.3490 0.2929 0.034 Uiso 1 1 d R . .
N2 N 0.78770(14) 0.22805(10) 0.29502(9) 0.0276(4) Uani 1 1 d . . .
H2 H 0.7852 0.1833 0.2897 0.033 Uiso 1 1 d R . .
N3 N 0.38439(14) 0.50576(10) 0.29539(10) 0.0286(4) Uani 1 1 d . . .
H3 H 0.4451 0.4983 0.3289 0.034 Uiso 1 1 d R . .
N4 N 0.42129(14) 0.61962(10) 0.32473(9) 0.0280(4) Uani 1 1 d . . .
H4 H 0.4078 0.6631 0.3141 0.034 Uiso 1 1 d R . .
C1 C 0.74037(16) 0.26849(12) 0.24251(11) 0.0259(4) Uani 1 1 d . . .
C2 C 0.35509(17) 0.57240(12) 0.28140(11) 0.0264(4) Uani 1 1 d . . .
C3 C 0.68575(17) 0.28476(12) 0.34183(12) 0.0286(5) Uani 1 1 d . . .
H3A H 0.6487 0.2656 0.3001 0.034 Uiso 1 1 calc R . .
C4 C 0.94154(17) 0.25152(12) 0.39865(11) 0.0280(5) Uani 1 1 d . . .
H4A H 0.9745 0.2322 0.3832 0.034 Uiso 1 1 calc R . .
C5 C 0.99736(16) 0.27692(12) 0.46271(11) 0.0277(5) Uani 1 1 d . . .
C6 C 0.78912(16) 0.28241(11) 0.38048(11) 0.0262(4) Uani 1 1 d . . .
C7 C 0.84142(17) 0.25443(11) 0.35902(11) 0.0266(4) Uani 1 1 d . . .
C8 C 0.84367(16) 0.30880(12) 0.44373(11) 0.0278(5) Uani 1 1 d . . .
C9 C 0.66289(17) 0.52957(12) 0.33966(12) 0.0287(5) Uani 1 1 d . . .
C10 C 0.72042(17) 0.38813(12) 0.20554(11) 0.0278(5) Uani 1 1 d . . .
C11 C 0.51087(17) 0.60345(12) 0.38571(11) 0.0285(5) Uani 1 1 d . . .
C12 C 0.17211(17) 0.38714(13) 0.19511(11) 0.0299(5) Uani 1 1 d . . .
C13 C 0.21985(18) 0.32674(13) 0.20516(13) 0.0338(5) Uani 1 1 d . . .
H13 H 0.1832 0.2859 0.1859 0.041 Uiso 1 1 calc R . .
C14 C 0.52918(17) 0.31802(13) 0.32228(12) 0.0295(5) Uani 1 1 d . . .
C15 C 0.65999(17) 0.51919(12) 0.28247(11) 0.0286(5) Uani 1 1 d . . .
C16 C 0.32791(16) 0.44687(12) 0.26196(11) 0.0261(4) Uani 1 1 d . . .
C17 C 0.58680(17) 0.56196(12) 0.33445(11) 0.0283(5) Uani 1 1 d . . .
H17 H 0.5318 0.5769 0.2937 0.034 Uiso 1 1 calc R . .
C18 C 0.94787(16) 0.30506(12) 0.48342(11) 0.0291(5) Uani 1 1 d . . .
H18 H 0.9840 0.3227 0.5257 0.035 Uiso 1 1 calc R . .
C19 C 0.22813(17) 0.44741(12) 0.22502(11) 0.0282(5) Uani 1 1 d . . .
H19 H 0.1954 0.4893 0.2192 0.034 Uiso 1 1 calc R . .
C20 C 0.63801(16) 0.31442(12) 0.36369(12) 0.0284(5) Uani 1 1 d . . .
C21 C 0.60696(19) 0.60420(13) 0.50235(12) 0.0320(5) Uani 1 1 d . . .
C22 C 0.58923(17) 0.57333(12) 0.38908(11) 0.0281(5) Uani 1 1 d . . .
C23 C 0.48303(17) 0.37987(12) 0.31117(11) 0.0275(4) Uani 1 1 d . . .
H23 H 0.5212 0.4202 0.3299 0.033 Uiso 1 1 calc R . .
C24 C 0.67428(17) 0.55410(12) 0.45090(11) 0.0299(5) Uani 1 1 d . . .
C25 C 0.68932(16) 0.44966(12) 0.21813(12) 0.0285(5) Uani 1 1 d . . .
C26 C 0.32379(17) 0.32419(13) 0.24414(12) 0.0317(5) Uani 1 1 d . . .
C27 C 0.68107(18) 0.57093(13) 0.50625(12) 0.0312(5) Uani 1 1 d . . .
H27 H 0.7385 0.5588 0.5471 0.037 Uiso 1 1 calc R . .
C28 C 0.69366(19) 0.34084(13) 0.42669(13) 0.0337(5) Uani 1 1 d . . .
H28 H 0.6611 0.3611 0.4421 0.040 Uiso 1 1 calc R . .
C29 C 0.71022(17) 0.37986(13) 0.15008(11) 0.0293(5) Uani 1 1 d . . .
H29 H 0.7304 0.3380 0.1429 0.035 Uiso 1 1 calc R . .
C30 C 0.52011(18) 0.61904(13) 0.44032(12) 0.0312(5) Uani 1 1 d . . .
H30 H 0.4670 0.6403 0.4366 0.037 Uiso 1 1 calc R . .
C31 C 0.37976(16) 0.38491(12) 0.27239(11) 0.0270(4) Uani 1 1 d . . .
C32 C 0.69341(16) 0.45952(12) 0.27329(11) 0.0274(4) Uani 1 1 d . . .
H32 H 0.7197 0.4243 0.3046 0.033 Uiso 1 1 calc R . .
C33 C 0.65921(18) 0.41854(15) 0.04094(12) 0.0339(5) Uani 1 1 d . . .
C34 C 0.06069(17) 0.39242(14) 0.15649(13) 0.0339(5) Uani 1 1 d . . .
C35 C 0.67005(17) 0.43225(13) 0.10259(12) 0.0305(5) Uani 1 1 d . . .
C36 C 0.65021(17) 0.50226(13) 0.17110(12) 0.0303(5) Uani 1 1 d . . .
C37 C 0.79342(18) 0.33766(13) 0.46576(12) 0.0329(5) Uani 1 1 d . . .
H37 H 0.8292 0.3550 0.5081 0.039 Uiso 1 1 calc R . .
C38 C 0.74447(18) 0.50733(13) 0.40080(12) 0.0322(5) Uani 1 1 d . . .
H38 H 0.7958 0.4831 0.4046 0.039 Uiso 1 1 calc R . .
C39 C 0.62037(18) 0.57092(13) 0.23499(13) 0.0325(5) Uani 1 1 d . . .
H39 H 0.5962 0.6119 0.2404 0.039 Uiso 1 1 calc R . .
C40 C 1.10881(17) 0.26991(14) 0.50514(13) 0.0337(5) Uani 1 1 d . . .
C41 C 0.6122(2) 0.62291(15) 0.56112(13) 0.0390(6) Uani 1 1 d . . .
C42 C 0.61622(19) 0.56293(13) 0.18141(13) 0.0338(5) Uani 1 1 d . . .
H42 H 0.5901 0.5987 0.1507 0.041 Uiso 1 1 calc R . .
C43 C 0.37294(19) 0.26136(14) 0.25587(15) 0.0422(7) Uani 1 1 d . . .
H43 H 0.3359 0.2206 0.2369 0.051 Uiso 1 1 calc R . .
C44 C 0.75051(18) 0.52037(13) 0.45493(12) 0.0329(5) Uani 1 1 d . . .
H44 H 0.8069 0.5064 0.4955 0.040 Uiso 1 1 calc R . .
C45 C 0.64326(18) 0.49255(14) 0.11495(12) 0.0326(5) Uani 1 1 d . . .
H45 H 0.6193 0.5289 0.0849 0.039 Uiso 1 1 calc R . .
C46 C 0.6240(2) 0.48220(16) -0.00194(14) 0.0413(6) Uani 1 1 d . . .
H46 H 0.6713 0.5194 0.0212 0.062 Uiso 1 1 calc R . .
H46A H 0.5604 0.4965 -0.0136 0.062 Uiso 1 1 calc R . .
H46B H 0.6178 0.4713 -0.0408 0.062 Uiso 1 1 calc R . .
C47 C 1.15730(19) 0.30746(17) 0.56922(14) 0.0431(6) Uani 1 1 d . . .
H47 H 1.1361 0.3554 0.5612 0.065 Uiso 1 1 calc R . .
H47A H 1.2284 0.3054 0.5935 0.065 Uiso 1 1 calc R . .
H47B H 1.1382 0.2855 0.5938 0.065 Uiso 1 1 calc R . .
C48 C 1.13492(19) 0.19326(15) 0.51863(15) 0.0420(6) Uani 1 1 d . . .
H48 H 1.1097 0.1742 0.5407 0.063 Uiso 1 1 calc R . .
H48A H 1.2060 0.1879 0.5456 0.063 Uiso 1 1 calc R . .
H48B H 1.1056 0.1689 0.4782 0.063 Uiso 1 1 calc R . .
C49 C 0.47293(19) 0.25794(14) 0.29408(15) 0.0400(6) Uani 1 1 d . . .
H49 H 0.5044 0.2151 0.3016 0.048 Uiso 1 1 calc R . .
C50 C 0.00957(18) 0.32481(16) 0.12218(15) 0.0419(6) Uani 1 1 d . . .
H50 H 0.0254 0.3127 0.0931 0.063 Uiso 1 1 calc R . .
H50A H -0.0612 0.3303 0.0977 0.063 Uiso 1 1 calc R . .
H50B H 0.0320 0.2883 0.1539 0.063 Uiso 1 1 calc R . .
C51 C 0.0218(2) 0.44913(17) 0.10585(15) 0.0447(7) Uani 1 1 d . . .
H51 H 0.0487 0.4934 0.1271 0.067 Uiso 1 1 calc R . .
H51A H -0.0497 0.4506 0.0798 0.067 Uiso 1 1 calc R . .
H51B H 0.0414 0.4395 0.0783 0.067 Uiso 1 1 calc R . .
C52 C 0.5845(2) 0.36071(18) 0.00410(14) 0.0462(7) Uani 1 1 d . . .
H52 H 0.5782 0.3504 -0.0349 0.069 Uiso 1 1 calc R . .
H52A H 0.5211 0.3752 -0.0074 0.069 Uiso 1 1 calc R . .
H52B H 0.6067 0.3197 0.0310 0.069 Uiso 1 1 calc R . .
C53 C 0.0372(2) 0.41030(18) 0.20330(14) 0.0438(7) Uani 1 1 d . . .
H53 H 0.0597 0.3732 0.2345 0.066 Uiso 1 1 calc R . .
H53A H -0.0335 0.4161 0.1794 0.066 Uiso 1 1 calc R . .
H53B H 0.0704 0.4530 0.2258 0.066 Uiso 1 1 calc R . .
C54 C 0.7578(2) 0.39740(19) 0.05729(15) 0.0475(7) Uani 1 1 d . . .
H54 H 0.7506 0.3894 0.0177 0.071 Uiso 1 1 calc R . .
H54A H 0.7803 0.3552 0.0827 0.071 Uiso 1 1 calc R . .
H54B H 0.8055 0.4340 0.0819 0.071 Uiso 1 1 calc R . .
C55 C 1.1493(2) 0.30003(17) 0.47131(15) 0.0443(6) Uani 1 1 d . . .
H55 H 1.1225 0.2747 0.4316 0.066 Uiso 1 1 calc R . .
H55A H 1.2206 0.2963 0.4994 0.066 Uiso 1 1 calc R . .
H55B H 1.1305 0.3484 0.4613 0.066 Uiso 1 1 calc R . .
C56 C 0.7141(2) 0.6121(2) 0.62366(14) 0.0527(8) Uani 1 1 d . . .
H56 H 0.7157 0.6293 0.6594 0.079 Uiso 1 1 calc R . .
H56A H 0.7621 0.6371 0.6220 0.079 Uiso 1 1 calc R . .
H56B H 0.7299 0.5632 0.6297 0.079 Uiso 1 1 calc R . .
C57 C 0.5401(3) 0.5764(2) 0.56110(15) 0.0513(8) Uani 1 1 d . . .
H57 H 0.5606 0.5286 0.5656 0.077 Uiso 1 1 calc R . .
H57A H 0.4747 0.5821 0.5208 0.077 Uiso 1 1 calc R . .
H57B H 0.5390 0.5889 0.5969 0.077 Uiso 1 1 calc R . .
C58 C 0.5831(4) 0.69775(19) 0.55754(18) 0.0688(12) Uani 1 1 d . . .
H58 H 0.5147 0.7040 0.5207 0.103 Uiso 1 1 calc R . .
H58A H 0.6247 0.7272 0.5528 0.103 Uiso 1 1 calc R . .
H58B H 0.5914 0.7100 0.5968 0.103 Uiso 1 1 calc R . .
Cl4 Cl 0.20502(6) 0.47577(4) 0.05831(4) 0.0498(2) Uani 1 1 d . . .
Cl5 Cl 0.36212(7) 0.56930(5) 0.14466(4) 0.0608(2) Uani 1 1 d . . .
Cl6 Cl 0.16277(9) 0.61712(5) 0.06251(5) 0.0748(3) Uani 1 1 d . . .
C63 C 0.2385(2) 0.54771(16) 0.10738(14) 0.0430(6) Uani 1 1 d . . .
H63 H 0.2305 0.5367 0.1413 0.052 Uiso 1 1 calc R . .
Cl7 Cl 0.45131(7) 0.40288(5) 0.14980(6) 0.0689(3) Uani 1 1 d . . .
Cl8 Cl 0.43702(7) 0.25600(5) 0.14783(6) 0.0670(3) Uani 1 1 d . . .
Cl9 Cl 0.38819(9) 0.32857(7) 0.03641(5) 0.0757(3) Uani 1 1 d . . .
C64 C 0.4652(2) 0.32728(16) 0.12075(17) 0.0463(7) Uani 1 1 d . . .
H64 H 0.5346 0.3235 0.1365 0.056 Uiso 1 1 calc R . .
Cl1Y Cl 0.27362(11) 0.59364(9) 0.41544(9) 0.0809(5) Uani 0.70 1 d PDU A 1
Cl2Y Cl 0.12758(12) 0.60153(8) 0.27871(8) 0.0705(4) Uani 0.70 1 d PDU A 1
Cl3Y Cl 0.14981(11) 0.71155(7) 0.35988(8) 0.0639(3) Uani 0.70 1 d PDU A 1
C1Y C 0.2099(6) 0.6470(3) 0.3482(4) 0.0565(13) Uani 0.70 1 d PDU A 1
H65 H 0.2582 0.6694 0.3440 0.068 Uiso 0.70 1 calc PR A 1
Cl1Z Cl 0.2686(5) 0.6821(3) 0.4263(3) 0.1120(17) Uani 0.30 1 d PD B 2
Cl2Z Cl 0.2061(6) 0.5727(3) 0.3430(3) 0.1166(15) Uani 0.30 1 d PDU B 2
Cl3Z Cl 0.1089(3) 0.7114(4) 0.3000(3) 0.1168(18) Uani 0.30 1 d PDU B 2
C1Z C 0.2146(14) 0.6604(8) 0.3470(8) 0.0565(13) Uani 0.30 1 d PDU B 2
H66 H 0.2604 0.6743 0.3371 0.068 Uiso 0.30 1 calc PR B 2

loop_
_atom_site_aniso_label
_atom_site_aniso_U_11
_atom_site_aniso_U_22
_atom_site_aniso_U_33
_atom_site_aniso_U_23
_atom_site_aniso_U_13
_atom_site_aniso_U_12
O1 0.0292(8) 0.0295(8) 0.0256(8) -0.0008(6) 0.0139(7) -0.0035(6)
O2 0.0273(8) 0.0283(8) 0.0288(8) 0.0012(7) 0.0119(7) 0.0038(6)
N1 0.0278(9) 0.0242(9) 0.0254(9) -0.0009(7) 0.0122(8) -0.0023(7)
N2 0.0294(10) 0.0212(9) 0.0266(9) 0.0004(7) 0.0140(8) 0.0003(7)
N3 0.0218(9) 0.0254(9) 0.0295(10) 0.0012(8) 0.0106(8) 0.0006(7)
N4 0.0264(9) 0.0248(9) 0.0268(9) -0.0009(7) 0.0129(8) 0.0003(7)
C1 0.0228(10) 0.0271(11) 0.0258(10) 0.0015(8) 0.0136(9) 0.0008(8)
C2 0.0265(10) 0.0258(11) 0.0265(10) 0.0012(8) 0.0157(9) 0.0035(8)
C3 0.0255(11) 0.0233(10) 0.0307(11) -0.0001(9) 0.0136(9) 0.0014(8)
C4 0.0257(11) 0.0256(11) 0.0317(11) 0.0029(9) 0.0168(10) 0.0008(8)
C5 0.0200(10) 0.0273(11) 0.0291(11) 0.0044(9) 0.0111(9) -0.0011(8)
C6 0.0225(10) 0.0235(10) 0.0284(11) 0.0015(8) 0.0132(9) -0.0002(8)
C7 0.0257(10) 0.0219(10) 0.0269(11) 0.0018(8) 0.0129(9) -0.0009(8)
C8 0.0232(10) 0.0270(11) 0.0273(11) 0.0017(9) 0.0121(9) -0.0006(8)
C9 0.0281(11) 0.0245(11) 0.0310(11) -0.0020(9) 0.0164(9) -0.0032(9)
C10 0.0244(10) 0.0260(11) 0.0275(11) 0.0020(9) 0.0128(9) -0.0014(8)
C11 0.0250(11) 0.0267(11) 0.0268(11) -0.0018(9) 0.0119(9) -0.0017(9)
C12 0.0225(10) 0.0340(12) 0.0278(11) -0.0043(9) 0.0123(9) -0.0019(9)
C13 0.0232(11) 0.0326(12) 0.0386(13) -0.0058(10) 0.0149(10) -0.0042(9)
C14 0.0220(10) 0.0304(12) 0.0328(12) -0.0021(9) 0.0147(9) 0.0002(9)
C15 0.0258(10) 0.0275(11) 0.0304(11) -0.0010(9) 0.0159(9) -0.0032(9)
C16 0.0246(10) 0.0243(10) 0.0253(10) -0.0013(8) 0.0130(9) 0.0001(8)
C17 0.0250(10) 0.0270(11) 0.0295(11) -0.0007(9) 0.0145(9) -0.0012(8)
C18 0.0213(10) 0.0310(11) 0.0234(10) -0.0001(9) 0.0074(9) -0.0021(9)
C19 0.0252(11) 0.0282(11) 0.0284(11) 0.0011(9) 0.0146(9) 0.0034(8)
C20 0.0226(10) 0.0231(10) 0.0333(12) 0.0020(9) 0.0136(9) 0.0002(8)
C21 0.0334(12) 0.0316(12) 0.0268(11) -0.0013(9) 0.0159(10) -0.0049(10)
C22 0.0275(11) 0.0246(10) 0.0287(11) -0.0013(9) 0.0150(9) -0.0033(9)
C23 0.0245(10) 0.0282(11) 0.0277(11) -0.0026(9) 0.0146(9) -0.0009(8)
C24 0.0263(11) 0.0280(11) 0.0285(11) -0.0012(9) 0.0128(9) -0.0046(9)
C25 0.0214(10) 0.0291(11) 0.0325(11) 0.0016(9) 0.0149(9) -0.0008(8)
C26 0.0235(11) 0.0291(12) 0.0356(12) -0.0028(9) 0.0140(10) 0.0005(9)
C27 0.0280(11) 0.0314(12) 0.0264(11) 0.0003(9) 0.0123(9) -0.0036(9)
C28 0.0298(12) 0.0321(12) 0.0365(13) -0.0019(10) 0.0185(11) 0.0018(9)
C29 0.0265(11) 0.0306(11) 0.0294(11) 0.0011(9) 0.0161(9) -0.0002(9)
C30 0.0321(12) 0.0301(12) 0.0301(11) 0.0005(9) 0.0181(10) 0.0001(9)
C31 0.0230(10) 0.0279(11) 0.0272(10) 0.0000(9) 0.0135(9) -0.0001(8)
C32 0.0245(10) 0.0255(11) 0.0287(11) 0.0001(8) 0.0141(9) -0.0020(8)
C33 0.0281(11) 0.0451(14) 0.0306(12) 0.0068(10) 0.0188(10) 0.0035(10)
C34 0.0227(11) 0.0390(13) 0.0351(12) -0.0039(10) 0.0149(10) 0.0005(9)
C35 0.0233(10) 0.0366(12) 0.0301(11) 0.0028(9) 0.0152(9) -0.0014(9)
C36 0.0262(11) 0.0304(12) 0.0336(12) 0.0050(9) 0.0177(10) -0.0003(9)
C37 0.0281(11) 0.0348(12) 0.0301(11) -0.0021(9) 0.0146(10) 0.0012(9)
C38 0.0273(11) 0.0287(11) 0.0351(12) 0.0003(9) 0.0159(10) 0.0012(9)
C39 0.0316(12) 0.0261(11) 0.0414(13) 0.0044(10) 0.0228(11) 0.0027(9)
C40 0.0218(11) 0.0351(13) 0.0359(12) 0.0049(10) 0.0131(10) 0.0015(9)
C41 0.0478(15) 0.0403(14) 0.0286(12) -0.0025(10) 0.0229(12) -0.0024(12)
C42 0.0359(13) 0.0287(12) 0.0390(13) 0.0086(10) 0.0237(11) 0.0045(10)
C43 0.0264(12) 0.0285(12) 0.0562(17) -0.0099(11) 0.0167(12) -0.0041(10)
C44 0.0249(11) 0.0327(12) 0.0305(11) -0.0002(9) 0.0110(9) -0.0012(9)
C45 0.0281(11) 0.0353(12) 0.0330(12) 0.0088(10) 0.0177(10) 0.0028(9)
C46 0.0394(14) 0.0516(16) 0.0363(13) 0.0128(12) 0.0246(12) 0.0085(12)
C47 0.0238(11) 0.0517(17) 0.0368(13) -0.0011(12) 0.0092(10) -0.0027(11)
C48 0.0267(12) 0.0378(14) 0.0509(16) 0.0080(12) 0.0177(12) 0.0067(10)
C49 0.0265(12) 0.0286(12) 0.0529(16) -0.0037(11) 0.0176(12) 0.0021(10)
C50 0.0207(11) 0.0466(15) 0.0489(16) -0.0106(12) 0.0159(11) -0.0050(10)
C51 0.0253(12) 0.0513(17) 0.0412(14) 0.0050(12) 0.0114(11) 0.0033(11)
C52 0.0436(15) 0.0571(18) 0.0334(13) -0.0013(12) 0.0209(12) -0.0055(13)
C53 0.0281(12) 0.0621(19) 0.0393(14) -0.0088(13) 0.0194(11) -0.0013(12)
C54 0.0389(15) 0.067(2) 0.0446(15) 0.0148(14) 0.0296(13) 0.0151(14)
C55 0.0301(13) 0.0503(16) 0.0483(16) 0.0019(13) 0.0214(12) -0.0068(12)
C56 0.0476(17) 0.075(2) 0.0297(13) -0.0094(14) 0.0204(13) -0.0087(16)
C57 0.0517(18) 0.071(2) 0.0355(14) -0.0052(14) 0.0288(14) -0.0111(16)
C58 0.111(3) 0.0469(19) 0.0457(18) -0.0011(15) 0.046(2) 0.015(2)
Cl4 0.0480(4) 0.0371(4) 0.0557(4) -0.0104(3) 0.0267(4) -0.0052(3)
Cl5 0.0534(5) 0.0781(6) 0.0544(5) -0.0272(4) 0.0343(4) -0.0250(4)
Cl6 0.0874(7) 0.0503(5) 0.0597(5) -0.0116(4) 0.0300(5) 0.0195(5)
C63 0.0470(16) 0.0455(16) 0.0362(14) -0.0061(12) 0.0248(13) -0.0047(12)
Cl7 0.0536(5) 0.0545(5) 0.0861(7) -0.0232(5) 0.0353(5) -0.0083(4)
Cl8 0.0619(5) 0.0520(5) 0.0966(7) 0.0254(5) 0.0528(5) 0.0151(4)
Cl9 0.0767(7) 0.0978(8) 0.0598(6) -0.0017(5) 0.0449(5) -0.0067(6)
C64 0.0325(13) 0.0450(16) 0.0609(19) 0.0011(14) 0.0279(14) 0.0024(12)
Cl1Y 0.0572(8) 0.0825(10) 0.0909(11) 0.0391(9) 0.0382(8) 0.0131(7)
Cl2Y 0.0773(9) 0.0732(9) 0.0829(10) -0.0175(7) 0.0598(8) -0.0033(7)
Cl3Y 0.0688(8) 0.0461(6) 0.0863(10) -0.0063(6) 0.0517(8) -0.0030(6)
C1Y 0.0572(19) 0.048(3) 0.083(2) 0.013(2) 0.0524(18) 0.002(2)
Cl1Z 0.137(5) 0.124(4) 0.081(3) -0.004(3) 0.069(3) -0.022(3)
Cl2Z 0.163(4) 0.086(3) 0.138(4) -0.010(3) 0.111(3) -0.011(3)
Cl3Z 0.066(2) 0.158(5) 0.126(4) 0.044(4) 0.058(3) 0.023(3)
C1Z 0.0572(19) 0.048(3) 0.083(2) 0.013(2) 0.0524(18) 0.002(2)

loop_
_atom_type_symbol
_atom_type_description
_atom_type_scat_dispersion_real
_atom_type_scat_dispersion_imag
_atom_type_scat_source
C C 0.0033 0.0016 'International Tables Vol C Tables 4.2.6.8 and 6.1.1.4'
H H 0.0000 0.0000 'International Tables Vol C Tables 4.2.6.8 and 6.1.1.4'
Cl Cl 0.1484 0.1585 'International Tables Vol C Tables 4.2.6.8 and 6.1.1.4'
N N 0.0061 0.0033 'International Tables Vol C Tables 4.2.6.8 and 6.1.1.4'
O O 0.0106 0.0060 'International Tables Vol C Tables 4.2.6.8 and 6.1.1.4'

loop_
_geom_angle_atom_site_label_1
_geom_angle_atom_site_label_2
_geom_angle_atom_site_label_3
_geom_angle
C1 N1 C10 125.3(2)
C1 N1 H1 117.3
C10 N1 H1 117.4
C1 N2 C7 123.23(19)
C1 N2 H2 118.4
C7 N2 H2 118.3
C2 N3 C16 127.2(2)
C2 N3 H3 116.7
C16 N3 H3 116.2
C2 N4 C11 124.9(2)
C2 N4 H4 117.3
C11 N4 H4 117.8
O1 C1 N2 122.0(2)
O1 C1 N1 122.2(2)
N2 C1 N1 115.8(2)
O2 C2 N3 123.5(2)
O2 C2 N4 120.9(2)
N3 C2 N4 115.6(2)
C20 C3 C6 121.2(2)
C20 C3 H3A 119.4
C6 C3 H3A 119.4
C7 C4 C5 121.5(2)
C7 C4 H4A 119.3
C5 C4 H4A 119.3
C18 C5 C4 117.9(2)
C18 C5 C40 123.3(2)
C4 C5 C40 118.8(2)
C3 C6 C8 118.9(2)
C3 C6 C7 123.0(2)
C8 C6 C7 118.1(2)
C4 C7 C6 121.1(2)
C4 C7 N2 119.9(2)
C6 C7 N2 119.0(2)
C37 C8 C6 119.1(2)
C37 C8 C18 121.8(2)
C6 C8 C18 119.1(2)
C17 C9 C38 118.9(2)
C17 C9 C15 120.5(2)
C38 C9 C15 120.6(2)
C29 C10 N1 121.1(2)
C29 C10 C25 121.2(2)
N1 C10 C25 117.7(2)
C30 C11 C22 121.0(2)
C30 C11 N4 119.0(2)
C22 C11 N4 120.0(2)
C13 C12 C19 118.7(2)
C13 C12 C34 123.2(2)
C19 C12 C34 117.9(2)
C12 C13 C26 120.9(2)
C12 C13 H13 119.5
C26 C13 H13 119.5
C23 C14 C49 119.6(2)
C23 C14 C20 120.3(2)
C49 C14 C20 120.2(2)
C32 C15 C39 118.5(2)
C32 C15 C9 121.7(2)
C39 C15 C9 119.7(2)
C19 C16 N3 122.0(2)
C19 C16 C31 120.8(2)
N3 C16 C31 117.0(2)
C9 C17 C22 121.2(2)
C9 C17 H17 119.4
C22 C17 H17 119.4
C5 C18 C8 122.3(2)
C5 C18 H18 118.8
C8 C18 H18 118.8
C16 C19 C12 121.8(2)
C16 C19 H19 119.1
C12 C19 H19 119.1
C3 C20 C28 119.0(2)
C3 C20 C14 120.9(2)
C28 C20 C14 120.0(2)
C27 C21 C30 117.8(2)
C27 C21 C41 123.1(2)
C30 C21 C41 119.1(2)
C11 C22 C17 123.3(2)
C11 C22 C24 117.4(2)
C17 C22 C24 119.3(2)
C14 C23 C31 121.6(2)
C14 C23 H23 119.2
C31 C23 H23 119.2
C44 C24 C27 121.9(2)
C44 C24 C22 118.4(2)
C27 C24 C22 119.7(2)
C32 C25 C36 119.5(2)
C32 C25 C10 123.5(2)
C36 C25 C10 116.9(2)
C43 C26 C31 118.9(2)
C43 C26 C13 120.7(2)
C31 C26 C13 120.4(2)
C21 C27 C24 121.9(2)
C21 C27 H27 119.0
C24 C27 H27 119.0
C37 C28 C20 121.2(2)
C37 C28 H28 119.4
C20 C28 H28 119.4
C10 C29 C35 121.9(2)
C10 C29 H29 119.0
C35 C29 H29 119.0
C11 C30 C21 121.9(2)
C11 C30 H30 119.1
C21 C30 H30 119.1
C23 C31 C26 118.4(2)
C23 C31 C16 124.2(2)
C26 C31 C16 117.4(2)
C15 C32 C25 121.4(2)
C15 C32 H32 119.3
C25 C32 H32 119.3
C54 C33 C46 107.8(2)
C54 C33 C35 109.8(2)
C46 C33 C35 112.0(2)
C54 C33 C52 109.9(3)
C46 C33 C52 108.9(2)
C35 C33 C52 108.4(2)
C12 C34 C51 109.8(2)
C12 C34 C50 111.9(2)
C51 C34 C50 108.3(2)
C12 C34 C53 108.0(2)
C51 C34 C53 109.7(2)
C50 C34 C53 109.2(2)
C45 C35 C29 117.6(2)
C45 C35 C33 123.6(2)
C29 C35 C33 118.8(2)
C45 C36 C42 121.6(2)
C45 C36 C25 120.3(2)
C42 C36 C25 118.1(2)
C28 C37 C8 120.6(2)
C28 C37 H37 119.7
C8 C37 H37 119.7
C44 C38 C9 121.0(2)
C44 C38 H38 119.5
C9 C38 H38 119.5
C42 C39 C15 121.3(2)
C42 C39 H39 119.4
C15 C39 H39 119.4
C5 C40 C55 110.3(2)
C5 C40 C47 111.6(2)
C55 C40 C47 108.2(2)
C5 C40 C48 108.4(2)
C55 C40 C48 109.5(2)
C47 C40 C48 108.7(2)
C56 C41 C58 108.5(3)
C56 C41 C21 112.4(2)
C58 C41 C21 110.3(2)
C56 C41 C57 108.7(3)
C58 C41 C57 109.4(3)
C21 C41 C57 107.4(2)
C39 C42 C36 121.1(2)
C39 C42 H42 119.4
C36 C42 H42 119.4
C49 C43 C26 121.4(2)
C49 C43 H43 119.3
C26 C43 H43 119.3
C38 C44 C24 121.1(2)
C38 C44 H44 119.5
C24 C44 H44 119.5
C35 C45 C36 122.0(2)
C35 C45 H45 119.0
C36 C45 H45 119.0
C33 C46 H46 109.5
C33 C46 H46A 109.5
H46 C46 H46A 109.5
C33 C46 H46B 109.5
H46 C46 H46B 109.5
H46A C46 H46B 109.5
C40 C47 H47 109.5
C40 C47 H47A 109.5
H47 C47 H47A 109.5
C40 C47 H47B 109.5
H47 C47 H47B 109.5
H47A C47 H47B 109.5
C40 C48 H48 109.5
C40 C48 H48A 109.5
H48 C48 H48A 109.5
C40 C48 H48B 109.5
H48 C48 H48B 109.5
H48A C48 H48B 109.5
C43 C49 C14 120.1(2)
C43 C49 H49 119.9
C14 C49 H49 119.9
C34 C50 H50 109.5
C34 C50 H50A 109.5
H50 C50 H50A 109.5
C34 C50 H50B 109.5
H50 C50 H50B 109.5
H50A C50 H50B 109.5
C34 C51 H51 109.5
C34 C51 H51A 109.5
H51 C51 H51A 109.5
C34 C51 H51B 109.5
H51 C51 H51B 109.5
H51A C51 H51B 109.5
C33 C52 H52 109.5
C33 C52 H52A 109.5
H52 C52 H52A 109.5
C33 C52 H52B 109.5
H52 C52 H52B 109.5
H52A C52 H52B 109.5
C34 C53 H53 109.5
C34 C53 H53A 109.5
H53 C53 H53A 109.5
C34 C53 H53B 109.5
H53 C53 H53B 109.5
H53A C53 H53B 109.5
C33 C54 H54 109.5
C33 C54 H54A 109.5
H54 C54 H54A 109.5
C33 C54 H54B 109.5
H54 C54 H54B 109.5
H54A C54 H54B 109.5
C40 C55 H55 109.5
C40 C55 H55A 109.5
H55 C55 H55A 109.5
C40 C55 H55B 109.5
H55 C55 H55B 109.5
H55A C55 H55B 109.5
C41 C56 H56 109.5
C41 C56 H56A 109.5
H56 C56 H56A 109.5
C41 C56 H56B 109.5
H56 C56 H56B 109.5
H56A C56 H56B 109.5
C41 C57 H57 109.5
C41 C57 H57A 109.5
H57 C57 H57A 109.5
C41 C57 H57B 109.5
H57 C57 H57B 109.5
H57A C57 H57B 109.5
C41 C58 H58 109.5
C41 C58 H58A 109.5
H58 C58 H58A 109.5
C41 C58 H58B 109.5
H58 C58 H58B 109.5
H58A C58 H58B 109.5
Cl6 C63 Cl4 110.19(16)
Cl6 C63 Cl5 110.12(18)
Cl4 C63 Cl5 110.47(17)
Cl6 C63 H63 108.7
Cl4 C63 H63 108.7
Cl5 C63 H63 108.7
Cl7 C64 Cl8 110.55(19)
Cl7 C64 Cl9 109.80(18)
Cl8 C64 Cl9 109.65(18)
Cl7 C64 H64 108.9
Cl8 C64 H64 108.9
Cl9 C64 H64 108.9
Cl2Y C1Y Cl1Y 111.9(3)
Cl2Y C1Y Cl3Y 110.9(4)
Cl1Y C1Y Cl3Y 109.1(5)
Cl2Y C1Y H65 108.3
Cl1Y C1Y H65 108.3
Cl3Y C1Y H65 108.3
Cl2Z C1Z Cl1Z 106.3(10)
Cl2Z C1Z Cl3Z 120.5(11)
Cl1Z C1Z Cl3Z 106.2(10)
Cl2Z C1Z H66 107.8
Cl1Z C1Z H66 107.8
Cl3Z C1Z H66 107.8

loop_
_geom_bond_atom_site_label_1
_geom_bond_atom_site_label_2
_geom_bond_distance
O1 C1 1.246(3)
O2 C2 1.230(3)
N1 C1 1.362(3)
N1 C10 1.421(3)
N1 H1 0.8798
N2 C1 1.352(3)
N2 C7 1.437(3)
N2 H2 0.8802
N3 C2 1.363(3)
N3 C16 1.416(3)
N3 H3 0.8801
N4 C2 1.369(3)
N4 C11 1.434(3)
N4 H4 0.8802
C3 C20 1.378(3)
C3 C6 1.417(3)
C3 H3A 0.9500
C4 C7 1.372(3)
C4 C5 1.429(3)
C4 H4A 0.9500
C5 C18 1.368(3)
C5 C40 1.533(3)
C6 C8 1.421(3)
C6 C7 1.424(3)
C8 C37 1.412(3)
C8 C18 1.429(3)
C9 C17 1.381(3)
C9 C38 1.418(3)
C9 C15 1.483(3)
C10 C29 1.364(3)
C10 C25 1.431(3)
C11 C30 1.375(3)
C11 C22 1.420(3)
C12 C13 1.368(4)
C12 C19 1.419(3)
C12 C34 1.536(3)
C13 C26 1.425(3)
C13 H13 0.9500
C14 C23 1.375(3)
C14 C49 1.412(4)
C14 C20 1.492(3)
C15 C32 1.382(3)
C15 C39 1.418(3)
C16 C19 1.368(3)
C16 C31 1.427(3)
C17 C22 1.424(3)
C17 H17 0.9500
C18 H18 0.9500
C19 H19 0.9500
C20 C28 1.415(4)
C21 C27 1.375(4)
C21 C30 1.424(3)
C21 C41 1.531(4)
C22 C24 1.430(3)
C23 C31 1.419(3)
C23 H23 0.9500
C24 C44 1.410(4)
C24 C27 1.421(4)
C25 C32 1.417(3)
C25 C36 1.423(3)
C26 C43 1.413(4)
C26 C31 1.421(3)
C27 H27 0.9500
C28 C37 1.367(3)
C28 H28 0.9500
C29 C35 1.427(3)
C29 H29 0.9500
C30 H30 0.9500
C32 H32 0.9500
C33 C54 1.530(4)
C33 C46 1.534(4)
C33 C35 1.534(3)
C33 C52 1.535(4)
C34 C51 1.537(4)
C34 C50 1.539(4)
C34 C53 1.544(4)
C35 C45 1.371(4)
C36 C45 1.415(4)
C36 C42 1.416(4)
C37 H37 0.9500
C38 C44 1.382(4)
C38 H38 0.9500
C39 C42 1.371(4)
C39 H39 0.9500
C40 C55 1.534(4)
C40 C47 1.538(4)
C40 C48 1.540(4)
C41 C56 1.528(4)
C41 C58 1.528(5)
C41 C57 1.533(4)
C42 H42 0.9500
C43 C49 1.371(4)
C43 H43 0.9500
C44 H44 0.9500
C45 H45 0.9500
C46 H46 0.9800
C46 H46A 0.9800
C46 H46B 0.9800
C47 H47 0.9800
C47 H47A 0.9800
C47 H47B 0.9800
C48 H48 0.9800
C48 H48A 0.9800
C48 H48B 0.9800
C49 H49 0.9500
C50 H50 0.9800
C50 H50A 0.9800
C50 H50B 0.9800
C51 H51 0.9800
C51 H51A 0.9800
C51 H51B 0.9800
C52 H52 0.9800
C52 H52A 0.9800
C52 H52B 0.9800
C53 H53 0.9800
C53 H53A 0.9800
C53 H53B 0.9800
C54 H54 0.9800
C54 H54A 0.9800
C54 H54B 0.9800
C55 H55 0.9800
C55 H55A 0.9800
C55 H55B 0.9800
C56 H56 0.9800
C56 H56A 0.9800
C56 H56B 0.9800
C57 H57 0.9800
C57 H57A 0.9800
C57 H57B 0.9800
C58 H58 0.9800
C58 H58A 0.9800
C58 H58B 0.9800
Cl4 C63 1.751(3)
Cl5 C63 1.771(3)
Cl6 C63 1.750(3)
C63 H63 1.0000
Cl7 C64 1.741(3)
Cl8 C64 1.757(3)
Cl9 C64 1.764(4)
C64 H64 1.0000
Cl1Y C1Y 1.750(7)
Cl2Y C1Y 1.732(7)
Cl3Y C1Y 1.767(8)
C1Y H65 1.0000
Cl1Z C1Z 1.742(16)
Cl2Z C1Z 1.715(15)
Cl3Z C1Z 1.763(15)
C1Z H66 1.0000

loop_
_geom_torsion_atom_site_label_1
_geom_torsion_atom_site_label_2
_geom_torsion_atom_site_label_3
_geom_torsion_atom_site_label_4
_geom_torsion
C7 N2 C1 O1 -166.0(2)
C7 N2 C1 N1 14.2(3)
C10 N1 C1 O1 2.6(4)
C10 N1 C1 N2 -177.6(2)
C16 N3 C2 O2 -5.9(4)
C16 N3 C2 N4 174.3(2)
C11 N4 C2 O2 171.9(2)
C11 N4 C2 N3 -8.4(3)
C7 C4 C5 C18 -0.6(3)
C7 C4 C5 C40 178.0(2)
C20 C3 C6 C8 2.5(3)
C20 C3 C6 C7 -177.8(2)
C5 C4 C7 C6 -0.6(3)
C5 C4 C7 N2 -179.7(2)
C3 C6 C7 C4 -178.2(2)
C8 C6 C7 C4 1.5(3)
C3 C6 C7 N2 0.8(3)
C8 C6 C7 N2 -179.4(2)
C1 N2 C7 C4 -108.6(3)
C1 N2 C7 C6 72.3(3)
C3 C6 C8 C37 -1.1(3)
C7 C6 C8 C37 179.1(2)
C3 C6 C8 C18 178.5(2)
C7 C6 C8 C18 -1.2(3)
C1 N1 C10 C29 -48.0(3)
C1 N1 C10 C25 132.9(2)
C2 N4 C11 C30 -110.6(3)
C2 N4 C11 C22 71.0(3)
C19 C12 C13 C26 -0.9(4)
C34 C12 C13 C26 -176.8(2)
C17 C9 C15 C32 -140.8(2)
C38 C9 C15 C32 40.1(3)
C17 C9 C15 C39 37.9(3)
C38 C9 C15 C39 -141.1(2)
C2 N3 C16 C19 -23.5(4)
C2 N3 C16 C31 161.3(2)
C38 C9 C17 C22 0.1(3)
C15 C9 C17 C22 -178.9(2)
C4 C5 C18 C8 0.9(3)
C40 C5 C18 C8 -177.7(2)
C37 C8 C18 C5 179.7(2)
C6 C8 C18 C5 0.0(4)
N3 C16 C19 C12 -175.6(2)
C31 C16 C19 C12 -0.7(4)
C13 C12 C19 C16 1.8(4)
C34 C12 C19 C16 177.9(2)
C6 C3 C20 C28 -2.1(4)
C6 C3 C20 C14 178.7(2)
C23 C14 C20 C3 -125.7(3)
C49 C14 C20 C3 54.1(4)
C23 C14 C20 C28 55.2(3)
C49 C14 C20 C28 -125.0(3)
C30 C11 C22 C17 -174.1(2)
N4 C11 C22 C17 4.4(4)
C30 C11 C22 C24 5.7(3)
N4 C11 C22 C24 -175.9(2)
C9 C17 C22 C11 -176.9(2)
C9 C17 C22 C24 3.3(3)
C49 C14 C23 C31 0.6(4)
C20 C14 C23 C31 -179.6(2)
C11 C22 C24 C44 176.2(2)
C17 C22 C24 C44 -4.0(3)
C11 C22 C24 C27 -5.5(3)
C17 C22 C24 C27 174.2(2)
C29 C10 C25 C32 176.5(2)
N1 C10 C25 C32 -4.3(3)
C29 C10 C25 C36 -1.8(3)
N1 C10 C25 C36 177.3(2)
C12 C13 C26 C43 178.2(3)
C12 C13 C26 C31 -1.2(4)
C30 C21 C27 C24 2.6(4)
C41 C21 C27 C24 180.0(2)
C44 C24 C27 C21 179.6(2)
C22 C24 C27 C21 1.4(4)
C3 C20 C28 C37 0.3(4)
C14 C20 C28 C37 179.5(2)
N1 C10 C29 C35 -177.9(2)
C25 C10 C29 C35 1.2(4)
C22 C11 C30 C21 -1.7(4)
N4 C11 C30 C21 179.8(2)
C27 C21 C30 C11 -2.5(4)
C41 C21 C30 C11 -180.0(2)
C14 C23 C31 C26 -0.7(4)
C14 C23 C31 C16 176.4(2)
C43 C26 C31 C23 0.2(4)
C13 C26 C31 C23 179.6(2)
C43 C26 C31 C16 -177.1(3)
C13 C26 C31 C16 2.3(4)
C19 C16 C31 C23 -178.5(2)
N3 C16 C31 C23 -3.3(3)
C19 C16 C31 C26 -1.3(3)
N3 C16 C31 C26 173.9(2)
C39 C15 C32 C25 0.5(3)
C9 C15 C32 C25 179.2(2)
C36 C25 C32 C15 0.1(3)
C10 C25 C32 C15 -178.2(2)
C13 C12 C34 C51 -129.4(3)
C19 C12 C34 C51 54.6(3)
C13 C12 C34 C50 -9.1(4)
C19 C12 C34 C50 175.0(2)
C13 C12 C34 C53 111.0(3)
C19 C12 C34 C53 -64.9(3)
C10 C29 C35 C45 1.2(4)
C10 C29 C35 C33 -178.9(2)
C54 C33 C35 C45 124.9(3)
C46 C33 C35 C45 5.2(3)
C52 C33 C35 C45 -114.9(3)
C54 C33 C35 C29 -55.0(3)
C46 C33 C35 C29 -174.7(2)
C52 C33 C35 C29 65.2(3)
C32 C25 C36 C45 -178.4(2)
C10 C25 C36 C45 0.1(3)
C32 C25 C36 C42 -0.2(3)
C10 C25 C36 C42 178.2(2)
C20 C28 C37 C8 1.0(4)
C6 C8 C37 C28 -0.6(4)
C18 C8 C37 C28 179.7(2)
C17 C9 C38 C44 -2.9(4)
C15 C9 C38 C44 176.1(2)
C32 C15 C39 C42 -1.0(4)
C9 C15 C39 C42 -179.8(2)
C18 C5 C40 C55 -128.6(3)
C4 C5 C40 C55 52.8(3)
C18 C5 C40 C47 -8.3(3)
C4 C5 C40 C47 173.2(2)
C18 C5 C40 C48 111.4(3)
C4 C5 C40 C48 -67.1(3)
C27 C21 C41 C56 10.1(4)
C30 C21 C41 C56 -172.7(3)
C27 C21 C41 C58 131.4(3)
C30 C21 C41 C58 -51.3(4)
C27 C21 C41 C57 -109.5(3)
C30 C21 C41 C57 67.8(3)
C15 C39 C42 C36 0.9(4)
C45 C36 C42 C39 177.8(2)
C25 C36 C42 C39 -0.2(4)
C31 C26 C43 C49 0.4(5)
C13 C26 C43 C49 -179.0(3)
C9 C38 C44 C24 2.2(4)
C27 C24 C44 C38 -176.9(2)
C22 C24 C44 C38 1.3(4)
C29 C35 C45 C36 -3.0(4)
C33 C35 C45 C36 177.1(2)
C42 C36 C45 C35 -175.6(2)
C25 C36 C45 C35 2.4(4)
C26 C43 C49 C14 -0.6(5)
C23 C14 C49 C43 0.0(4)
C20 C14 C49 C43 -179.8(3)
